data_2202684
loop_
_publ_author_name
'Sui-Seng, Christine'
'B\'elanger-Gari\'epy, Francine'
'Zargarian, Davit'

_publ_section_title
;
 <i>trans</i>-Di-\m-chloro-bis[chloro(tricyclohexylphosphine)palladium]
 benzene solvate
;
_journal_issue 8
_journal_name_full 'Acta Crystallographica Section E'
_journal_page_first m620
_journal_page_last m621
_journal_paper_doi 10.1107/S1600536803015307
_journal_volume 59
_journal_year 2003
_chemical_formula_iupac '[Pd2 Cl4 (C18 H33 P)2], C6 H6'
_chemical_formula_moiety 'C36 H66 Cl4 P2 Pd2, C6 H6'
_chemical_formula_sum 'C42 H72 Cl4 P2 Pd2'
_chemical_formula_weight 993.58
_chemical_name_systematic ?
_space_group_IT_number 14
_symmetry_cell_setting monoclinic
_symmetry_space_group_name_Hall '-P 2ybc'
_symmetry_space_group_name_H-M 'P 1 21/c 1'
_atom_sites_solution_hydrogens geom
_atom_sites_solution_primary direct
_atom_sites_solution_secondary difmap
_audit_creation_method 'SHELXL96 (Sheldrick, 1996)'
_cell_angle_alpha 90.00
_cell_angle_beta 95.6570(10)
_cell_angle_gamma 90.00
_cell_formula_units_Z 2
_cell_length_a 9.99540(10)
_cell_length_b 16.4630(10)
_cell_length_c 14.0950(10)
_cell_measurement_reflns_used 6051
_cell_measurement_temperature 293(2)
_cell_measurement_theta_max 72.53
_cell_measurement_theta_min 2.68
_cell_volume 2308.1(2)
_computing_cell_refinement 'SAINT (Bruker, 1999)'
_computing_data_collection 'SMART (Bruker, 1999)'
_computing_data_reduction SAINT
_computing_molecular_graphics 'SHELXTL (Bruker, 1997)'
_computing_publication_material SHELXL96
_computing_structure_refinement 'SHELXL96 (Sheldrick, 1996)'
_computing_structure_solution 'SHELXS97 (Sheldrick, 1997)'
_diffrn_ambient_temperature 293(2)
_diffrn_detector_area_resol_mean 5.5
_diffrn_measured_fraction_theta_full 1.00
_diffrn_measured_fraction_theta_max 1.00
_diffrn_measurement_device_type 'Bruker AXS SMART 2K Platform'
_diffrn_measurement_method \w
_diffrn_radiation_monochromator graphite
_diffrn_radiation_source 'normal-focus xray tube'
_diffrn_radiation_type 'Cu K\a'
_diffrn_radiation_wavelength 1.54178
_diffrn_reflns_av_R_equivalents 0.0630
_diffrn_reflns_av_sigmaI/netI 0.0349
_diffrn_reflns_limit_h_max 11
_diffrn_reflns_limit_h_min -9
_diffrn_reflns_limit_k_max 20
_diffrn_reflns_limit_k_min -20
_diffrn_reflns_limit_l_max 17
_diffrn_reflns_limit_l_min -17
_diffrn_reflns_number 27337
_diffrn_reflns_theta_full 72.72
_diffrn_reflns_theta_max 72.72
_diffrn_reflns_theta_min 4.14
_diffrn_standards_decay_% 0.0
_diffrn_standards_number 187
_exptl_absorpt_coefficient_mu 9.267
_exptl_absorpt_correction_T_max 0.475
_exptl_absorpt_correction_T_min 0.266
_exptl_absorpt_correction_type multi-scan
_exptl_absorpt_process_details '(SADABS; Sheldrick, 1996)'
_exptl_crystal_colour 'light orange-red'
_exptl_crystal_density_diffrn 1.4296
_exptl_crystal_density_meas ?
_exptl_crystal_density_method none
_exptl_crystal_description block
_exptl_crystal_F_000 1028.0
_exptl_crystal_size_max 0.16
_exptl_crystal_size_mid 0.14
_exptl_crystal_size_min 0.08
_refine_diff_density_max 0.417
_refine_diff_density_min -0.571
_refine_ls_extinction_method none
_refine_ls_goodness_of_fit_all 0.981
_refine_ls_goodness_of_fit_ref 1.041
_refine_ls_hydrogen_treatment constr
_refine_ls_matrix_type full
_refine_ls_number_parameters 226
_refine_ls_number_reflns 4457
_refine_ls_number_restraints 0
_refine_ls_restrained_S_all 0.981
_refine_ls_restrained_S_obs 1.041
_refine_ls_R_factor_all 0.0385
_refine_ls_R_factor_gt 0.0328
_refine_ls_shift/su_max 0.001
_refine_ls_shift/su_mean 0.000
_refine_ls_structure_factor_coef Fsqd
_refine_ls_weighting_details 'w = 1/[\s^2^(Fo^2^)+(0.0525P)^2^] where P = (Fo^2^+2Fc^2^)/3'
_refine_ls_weighting_scheme calc
_refine_ls_wR_factor_all 0.0847
_refine_ls_wR_factor_ref 0.0826
_reflns_number_gt 3791
_reflns_number_total 4457
_reflns_threshold_expression I>2\s(I)
_cod_data_source_file lh6081.cif
_cod_data_source_block I
_cod_depositor_comments
;
The following automatic conversions were performed:
'_symmetry_cell_setting' value 'Monoclinic' changed to 'monoclinic'
according to '/home/saulius/struct/CIF-dictionaries/cif_core.dic'
dictionary named 'cif_core.dic' version 2.4.1 from 2010-06-29.

Automatic conversion script
Id: cif_fix_enum 1527 2010-12-29 10:47:43Z saulius 

The following automatic conversions were performed:

'_symmetry_cell_setting' value 'Monoclinic' changed to 'monoclinic'
according to /home/saulius/struct/CIF-dictionaries/cif_core.dic
dictionary named 'cif_core.dic' version 2.4.1 from 2010-06-29.

Automatic conversion script
Id: cif_fix_values 1715 2011-07-08 13:25:40Z adriana 

The following automatic conversions were performed:

'_exptl_crystal_density_meas' value 'not measured' was changed to '?'
- the value is perceived as not measured.

Automatic conversion script
Id: cif_fix_values 3008 2015-01-20 13:52:24Z robertas 
;
_cod_original_sg_symbol_H-M 'P 21/c'
_cod_database_code 2202684
_cod_database_fobs_code 2202684

loop_
_symmetry_equiv_pos_as_xyz
'x, y, z'
'-x, y+1/2, -z+1/2'
'-x, -y, -z'
'x, -y-1/2, z-1/2'

loop_
_atom_site_label
_atom_site_fract_x
_atom_site_fract_y
_atom_site_fract_z
_atom_site_U_iso_or_equiv
_atom_site_adp_type
_atom_site_calc_flag
_atom_site_refinement_flags
_atom_site_occupancy
_atom_site_disorder_group
_atom_site_type_symbol
Pd 0.49659(2) 0.094758(12) 0.941172(14) 0.03453(8) Uani d . 1 . Pd
Cl1 0.53990(9) -0.03929(4) 0.90316(5) 0.04788(19) Uani d . 1 . Cl
Cl2 0.43994(10) 0.22105(5) 0.99154(6) 0.0595(2) Uani d . 1 . Cl
P 0.53664(7) 0.14659(4) 0.79903(5) 0.03043(15) Uani d . 1 . P
C11 0.3806(3) 0.17198(17) 0.7257(2) 0.0352(6) Uani d . 1 . C
H11 0.4059 0.1851 0.6620 0.042 Uiso calc R 1 . H
C12 0.3017(3) 0.2446(2) 0.7578(3) 0.0552(9) Uani d . 1 . C
H12A 0.2750 0.2343 0.8210 0.066 Uiso calc R 1 . H
H12B 0.3587 0.2924 0.7612 0.066 Uiso calc R 1 . H
C13 0.1771(4) 0.2604(2) 0.6889(3) 0.0622(10) Uani d . 1 . C
H13A 0.1277 0.3060 0.7116 0.075 Uiso calc R 1 . H
H13B 0.2042 0.2745 0.6268 0.075 Uiso calc R 1 . H
C14 0.0876(4) 0.1867(3) 0.6800(4) 0.0724(12) Uani d . 1 . C
H14A 0.0099 0.1978 0.6350 0.087 Uiso calc R 1 . H
H14B 0.0560 0.1745 0.7413 0.087 Uiso calc R 1 . H
C15 0.1635(4) 0.1145(2) 0.6461(4) 0.0784(15) Uani d . 1 . C
H15A 0.1899 0.1255 0.5829 0.094 Uiso calc R 1 . H
H15B 0.1055 0.0672 0.6420 0.094 Uiso calc R 1 . H
C16 0.2880(4) 0.0972(2) 0.7141(3) 0.0551(9) Uani d . 1 . C
H16A 0.3369 0.0520 0.6899 0.066 Uiso calc R 1 . H
H16B 0.2609 0.0817 0.7758 0.066 Uiso calc R 1 . H
C21 0.6201(3) 0.07159(18) 0.7279(2) 0.0352(6) Uani d . 1 . C
H21 0.5721 0.0205 0.7359 0.042 Uiso calc R 1 . H
C22 0.6130(3) 0.08465(18) 0.6198(2) 0.0428(7) Uani d . 1 . C
H22A 0.5205 0.0940 0.5944 0.051 Uiso calc R 1 . H
H22B 0.6654 0.1321 0.6061 0.051 Uiso calc R 1 . H
C23 0.6680(4) 0.0097(2) 0.5725(2) 0.0511(8) Uani d . 1 . C
H23A 0.6104 -0.0365 0.5818 0.061 Uiso calc R 1 . H
H23B 0.6665 0.0192 0.5045 0.061 Uiso calc R 1 . H
C24 0.8098(4) -0.0099(3) 0.6128(3) 0.0648(11) Uani d . 1 . C
H24A 0.8381 -0.0601 0.5847 0.078 Uiso calc R 1 . H
H24B 0.8695 0.0330 0.5959 0.078 Uiso calc R 1 . H
C25 0.8211(4) -0.0188(2) 0.7193(3) 0.0580(9) Uani d . 1 . C
H25A 0.9149 -0.0263 0.7427 0.070 Uiso calc R 1 . H
H25B 0.7724 -0.0669 0.7357 0.070 Uiso calc R 1 . H
C26 0.7661(3) 0.05448(19) 0.7681(2) 0.0407(7) Uani d . 1 . C
H26A 0.8213 0.1016 0.7583 0.049 Uiso calc R 1 . H
H26B 0.7694 0.0445 0.8361 0.049 Uiso calc R 1 . H
C31 0.6363(3) 0.24039(17) 0.8172(2) 0.0386(6) Uani d . 1 . C
H31 0.5754 0.2798 0.8425 0.046 Uiso calc R 1 . H
C32 0.7548(3) 0.2330(2) 0.8941(3) 0.0512(8) Uani d . 1 . C
H32A 0.7245 0.2098 0.9515 0.061 Uiso calc R 1 . H
H32B 0.8226 0.1974 0.8721 0.061 Uiso calc R 1 . H
C33 0.8151(4) 0.3170(2) 0.9160(3) 0.0686(11) Uani d . 1 . C
H33A 0.7499 0.3504 0.9445 0.082 Uiso calc R 1 . H
H33B 0.8935 0.3116 0.9619 0.082 Uiso calc R 1 . H
C34 0.8549(4) 0.3582(2) 0.8279(3) 0.0757(13) Uani d . 1 . C
H34A 0.9283 0.3284 0.8039 0.091 Uiso calc R 1 . H
H34B 0.8867 0.4126 0.8440 0.091 Uiso calc R 1 . H
C35 0.7392(5) 0.3630(2) 0.7513(3) 0.0730(12) Uani d . 1 . C
H35A 0.7701 0.3870 0.6945 0.088 Uiso calc R 1 . H
H35B 0.6702 0.3980 0.7727 0.088 Uiso calc R 1 . H
C36 0.6788(4) 0.2796(2) 0.7265(2) 0.0504(8) Uani d . 1 . C
H36A 0.7447 0.2456 0.6995 0.060 Uiso calc R 1 . H
H36B 0.6015 0.2853 0.6797 0.060 Uiso calc R 1 . H
C41 0.9687(6) 0.0745(3) 0.0354(4) 0.0848(15) Uani d . 1 . C
H41 0.9474 0.1249 0.0598 0.102 Uiso calc R 1 . H
C42 0.8819(5) 0.0104(4) 0.0389(3) 0.0896(16) Uani d . 1 . C
H42 0.8011 0.0178 0.0652 0.107 Uiso calc R 1 . H
C43 0.9118(6) -0.0637(3) 0.0045(4) 0.0909(16) Uani d . 1 . C
H43 0.8523 -0.1068 0.0078 0.109 Uiso calc R 1 . H

loop_
_atom_site_aniso_label
_atom_site_aniso_U_11
_atom_site_aniso_U_22
_atom_site_aniso_U_33
_atom_site_aniso_U_12
_atom_site_aniso_U_13
_atom_site_aniso_U_23
Pd 0.04704(15) 0.03376(12) 0.02387(12) -0.00476(8) 0.00895(8) 0.00222(8)
Cl1 0.0806(6) 0.0362(4) 0.0296(4) -0.0046(3) 0.0195(3) 0.0039(3)
Cl2 0.0985(7) 0.0443(4) 0.0391(4) 0.0070(4) 0.0244(4) -0.0035(3)
P 0.0383(4) 0.0298(3) 0.0238(3) -0.0027(3) 0.0063(3) 0.0029(3)
C11 0.0382(16) 0.0343(14) 0.0336(15) -0.0010(11) 0.0064(11) 0.0031(12)
C12 0.054(2) 0.0458(19) 0.065(2) 0.0091(15) -0.0004(17) -0.0154(17)
C13 0.056(2) 0.052(2) 0.077(3) 0.0152(16) -0.0034(19) -0.0057(19)
C14 0.042(2) 0.076(3) 0.096(3) 0.0029(18) -0.011(2) -0.009(2)
C15 0.058(3) 0.063(3) 0.107(4) -0.0001(18) -0.030(2) -0.017(2)
C16 0.050(2) 0.0416(18) 0.071(3) -0.0063(14) -0.0075(17) -0.0026(16)
C21 0.0422(17) 0.0355(14) 0.0282(15) 0.0007(11) 0.0058(11) 0.0028(11)
C22 0.057(2) 0.0440(17) 0.0283(15) 0.0019(13) 0.0097(13) 0.0019(12)
C23 0.058(2) 0.057(2) 0.0389(18) 0.0014(15) 0.0063(14) -0.0100(15)
C24 0.065(3) 0.073(3) 0.057(2) 0.0166(19) 0.0103(18) -0.023(2)
C25 0.056(2) 0.059(2) 0.058(2) 0.0168(17) -0.0003(16) -0.0084(18)
C26 0.0422(18) 0.0456(18) 0.0339(16) 0.0045(12) 0.0021(12) -0.0006(13)
C31 0.0479(18) 0.0326(15) 0.0355(16) -0.0074(12) 0.0063(12) 0.0015(12)
C32 0.054(2) 0.052(2) 0.046(2) -0.0113(15) -0.0048(15) -0.0018(15)
C33 0.067(3) 0.062(2) 0.075(3) -0.0166(19) -0.004(2) -0.022(2)
C34 0.074(3) 0.054(2) 0.099(4) -0.030(2) 0.014(2) -0.013(2)
C35 0.096(3) 0.047(2) 0.077(3) -0.023(2) 0.018(2) 0.014(2)
C36 0.063(2) 0.0455(19) 0.0443(19) -0.0130(15) 0.0120(15) 0.0071(15)
C41 0.090(4) 0.091(4) 0.070(3) 0.014(3) -0.009(3) -0.020(3)
C42 0.073(3) 0.127(5) 0.067(3) -0.005(3) 0.000(2) -0.027(3)
C43 0.095(4) 0.100(4) 0.076(4) -0.021(3) -0.003(3) -0.011(3)

loop_
_atom_type_symbol
_atom_type_description
_atom_type_scat_dispersion_real
_atom_type_scat_dispersion_imag
_atom_type_scat_source
C C 0.0181 0.0091 'International Tables Vol C Tables 4.2.6.8 and 6.1.1.4'
H H 0.0000 0.0000 'International Tables Vol C Tables 4.2.6.8 and 6.1.1.4'
P P 0.2955 0.4335 'International Tables Vol C Tables 4.2.6.8 and 6.1.1.4'
Cl Cl 0.3639 0.7018 'International Tables Vol C Tables 4.2.6.8 and 6.1.1.4'
Pd Pd 0.1215 3.9337 'International Tables Vol C Tables 4.2.6.8 and 6.1.1.4'

loop_
_geom_angle_atom_site_label_1
_geom_angle_atom_site_label_2
_geom_angle_atom_site_label_3
_geom_angle_site_symmetry_1
_geom_angle_site_symmetry_3
_geom_angle
_geom_angle_publ_flag
P Pd Cl2 . . 90.16(3) y
P Pd Cl1 . . 95.82(3) y
Cl2 Pd Cl1 . . 173.53(3) y
P Pd Cl1 . 3_657 178.32(3) y
Cl2 Pd Cl1 . 3_657 89.86(3) y
Cl1 Pd Cl1 . 3_657 84.23(3) y
Pd Cl1 Pd . 3_657 95.77(3) y
C11 P C31 . . 107.78(14) ?
C11 P C21 . . 104.58(13) ?
C31 P C21 . . 111.71(14) ?
C11 P Pd . . 111.90(9) ?
C31 P Pd . . 109.61(10) ?
C21 P Pd . . 111.14(9) ?
C12 C11 C16 . . 109.6(3) ?
C12 C11 P . . 116.6(2) ?
C16 C11 P . . 110.3(2) ?
C12 C11 H11 . . 106.61 ?
C16 C11 H11 . . 106.61 ?
P C11 H11 . . 106.61 ?
C13 C12 C11 . . 111.0(3) ?
C13 C12 H12A . . 109.4 ?
C11 C12 H12A . . 109.44 ?
C13 C12 H12B . . 109.4 ?
C11 C12 H12B . . 109.44 ?
H12A C12 H12B . . 108.0 ?
C14 C13 C12 . . 111.0(3) ?
C14 C13 H13A . . 109.4 ?
C12 C13 H13A . . 109.44 ?
C14 C13 H13B . . 109.4 ?
C12 C13 H13B . . 109.4 ?
H13A C13 H13B . . 108.0 ?
C13 C14 C15 . . 110.3(3) ?
C13 C14 H14A . . 109.6 ?
C15 C14 H14A . . 109.6 ?
C13 C14 H14B . . 109.6 ?
C15 C14 H14B . . 109.6 ?
H14A C14 H14B . . 108.1 ?
C14 C15 C16 . . 110.7(4) ?
C14 C15 H15A . . 109.5 ?
C16 C15 H15A . . 109.5 ?
C14 C15 H15B . . 109.5 ?
C16 C15 H15B . . 109.5 ?
H15A C15 H15B . . 108.1 ?
C15 C16 C11 . . 111.2(3) ?
C15 C16 H16A . . 109.4 ?
C11 C16 H16A . . 109.38 ?
C15 C16 H16B . . 109.4 ?
C11 C16 H16B . . 109.38 ?
H16A C16 H16B . . 108.0 ?
C22 C21 C26 . . 109.9(2) ?
C22 C21 P . . 117.9(2) ?
C26 C21 P . . 112.7(2) ?
C22 C21 H21 . . 105.00 ?
C26 C21 H21 . . 105.00 ?
P C21 H21 . . 105.00 ?
C23 C22 C21 . . 109.6(3) ?
C23 C22 H22A . . 109.74 ?
C21 C22 H22A . . 109.74 ?
C23 C22 H22B . . 109.74 ?
C21 C22 H22B . . 109.74 ?
H22A C22 H22B . . 108.2 ?
C24 C23 C22 . . 111.9(3) ?
C24 C23 H23A . . 109.2 ?
C22 C23 H23A . . 109.23 ?
C24 C23 H23B . . 109.2 ?
C22 C23 H23B . . 109.23 ?
H23A C23 H23B . . 107.9 ?
C25 C24 C23 . . 111.9(3) ?
C25 C24 H24A . . 109.2 ?
C23 C24 H24A . . 109.23 ?
C25 C24 H24B . . 109.2 ?
C23 C24 H24B . . 109.2 ?
H24A C24 H24B . . 107.9 ?
C24 C25 C26 . . 112.4(3) ?
C24 C25 H25A . . 109.1 ?
C26 C25 H25A . . 109.13 ?
C24 C25 H25B . . 109.1 ?
C26 C25 H25B . . 109.1 ?
H25A C25 H25B . . 107.9 ?
C25 C26 C21 . . 110.6(3) ?
C25 C26 H26A . . 109.5 ?
C21 C26 H26A . . 109.53 ?
C25 C26 H26B . . 109.53 ?
C21 C26 H26B . . 109.53 ?
H26A C26 H26B . . 108.1 ?
C36 C31 C32 . . 111.4(3) ?
C36 C31 P . . 115.4(2) ?
C32 C31 P . . 113.7(2) ?
C36 C31 H31 . . 105.02 ?
C32 C31 H31 . . 105.02 ?
P C31 H31 . . 105.02 ?
C33 C32 C31 . . 109.5(3) ?
C33 C32 H32A . . 109.8 ?
C31 C32 H32A . . 109.76 ?
C33 C32 H32B . . 109.8 ?
C31 C32 H32B . . 109.76 ?
H32A C32 H32B . . 108.2 ?
C34 C33 C32 . . 111.9(3) ?
C34 C33 H33A . . 109.2 ?
C32 C33 H33A . . 109.2 ?
C34 C33 H33B . . 109.2 ?
C32 C33 H33B . . 109.2 ?
H33A C33 H33B . . 107.9 ?
C33 C34 C35 . . 111.6(3) ?
C33 C34 H34A . . 109.3 ?
C35 C34 H34A . . 109.3 ?
C33 C34 H34B . . 109.3 ?
C35 C34 H34B . . 109.3 ?
H34A C34 H34B . . 108.0 ?
C34 C35 C36 . . 112.1(3) ?
C34 C35 H35A . . 109.2 ?
C36 C35 H35A . . 109.2 ?
C34 C35 H35B . . 109.2 ?
C36 C35 H35B . . 109.2 ?
H35A C35 H35B . . 107.9 ?
C35 C36 C31 . . 108.9(3) ?
C35 C36 H36A . . 109.9 ?
C31 C36 H36A . . 109.90 ?
C35 C36 H36B . . 109.9 ?
C31 C36 H36B . . 109.90 ?
H36A C36 H36B . . 108.3 ?
C42 C41 C43 . 3_755 119.4(5) n
C42 C41 H41 . . 120.3 ?
C43 C41 H41 3_755 . 120.3 ?
C43 C42 C41 . . 121.2(5) n
C43 C42 H42 . . 119.4 ?
C41 C42 H42 . . 119.4 ?
C42 C43 C41 . 3_755 119.4(5) n
C42 C43 H43 . . 120.3 ?
C41 C43 H43 3_755 . 120.3 ?

loop_
_geom_bond_atom_site_label_1
_geom_bond_atom_site_label_2
_geom_bond_site_symmetry_2
_geom_bond_distance
_geom_bond_publ_flag
Pd P . 2.2495(7) y
Pd Cl2 . 2.2862(8) y
Pd Cl1 . 2.3217(8) y
Pd Cl1 3_657 2.4370(7) y
Cl1 Pd 3_657 2.4370(7) ?
P C11 . 1.833(3) ?
P C31 . 1.842(3) ?
P C21 . 1.842(3) ?
C11 C12 . 1.526(4) ?
C11 C16 . 1.540(4) ?
C11 H11 . 0.9800 ?
C12 C13 . 1.524(5) ?
C12 H12A . 0.9700 ?
C12 H12B . 0.9700 ?
C13 C14 . 1.505(5) ?
C13 H13A . 0.9700 ?
C13 H13B . 0.9700 ?
C14 C15 . 1.513(5) ?
C14 H14A . 0.9700 ?
C14 H14B . 0.9700 ?
C15 C16 . 1.521(5) ?
C15 H15A . 0.9700 ?
C15 H15B . 0.9700 ?
C16 H16A . 0.9700 ?
C16 H16B . 0.9700 ?
C21 C22 . 1.533(4) ?
C21 C26 . 1.538(4) ?
C21 H21 . 0.9800 ?
C22 C23 . 1.530(4) ?
C22 H22A . 0.9700 ?
C22 H22B . 0.9700 ?
C23 C24 . 1.509(5) ?
C23 H23A . 0.9700 ?
C23 H23B . 0.9700 ?
C24 C25 . 1.500(5) ?
C24 H24A . 0.9700 ?
C24 H24B . 0.9700 ?
C25 C26 . 1.519(4) ?
C25 H25A . 0.9700 ?
C25 H25B . 0.9700 ?
C26 H26A . 0.9700 ?
C26 H26B . 0.9700 ?
C31 C36 . 1.529(4) ?
C31 C32 . 1.530(4) ?
C31 H31 . 0.9800 ?
C32 C33 . 1.527(4) ?
C32 H32A . 0.9700 ?
C32 H32B . 0.9700 ?
C33 C34 . 1.503(6) ?
C33 H33A . 0.9700 ?
C33 H33B . 0.9700 ?
C34 C35 . 1.504(6) ?
C34 H34A . 0.9700 ?
C34 H34B . 0.9700 ?
C35 C36 . 1.526(5) ?
C35 H35A . 0.9700 ?
C35 H35B . 0.9700 ?
C36 H36A . 0.9700 ?
C36 H36B . 0.9700 ?
C41 C42 . 1.371(7) ?
C41 C43 3_755 1.381(7) ?
C41 H41 . 0.9300 ?
C42 C43 . 1.356(7) ?
C42 H42 . 0.9300 ?
C43 C41 3_755 1.381(7) ?
C43 H43 . 0.9300 ?

loop_
_geom_torsion_atom_site_label_1
_geom_torsion_atom_site_label_2
_geom_torsion_atom_site_label_3
_geom_torsion_atom_site_label_4
_geom_torsion_site_symmetry_1
_geom_torsion_site_symmetry_4
_geom_torsion
_geom_torsion_publ_flag
P Pd Cl1 Pd . 3_657 178.31(3) y
Cl1 Pd Cl1 Pd 3_657 3_657 0.0 y
Cl2 Pd P C11 . . -73.97(10) y
Cl1 Pd P C11 . . 103.56(10) y
Cl2 Pd P C31 . . 45.55(11) y
Cl1 Pd P C31 . . -136.92(11) y
Cl2 Pd P C21 . . 169.53(11) y
Cl1 Pd P C21 . . -12.94(11) y
C31 P C11 C12 . . -50.0(3) n
C21 P C11 C12 . . -169.0(2) n
Pd P C11 C12 . . 70.5(2) n
C31 P C11 C16 . . -175.8(2) n
C21 P C11 C16 . . 65.2(2) n
Pd P C11 C16 . . -55.2(2) n
C16 C11 C12 C13 . . -55.6(4) n
P C11 C12 C13 . . 178.3(3) n
C11 C12 C13 C14 . . 57.8(4) n
C12 C13 C14 C15 . . -58.2(5) n
C13 C14 C15 C16 . . 57.9(5) n
C14 C15 C16 C11 . . -57.0(5) n
C12 C11 C16 C15 . . 55.6(4) n
P C11 C16 C15 . . -174.8(3) n
C11 P C21 C22 . . 39.1(3) n
C31 P C21 C22 . . -77.3(3) n
Pd P C21 C22 . . 160.0(2) n
C11 P C21 C26 . . 168.9(2) n
C31 P C21 C26 . . 52.6(2) n
Pd P C21 C26 . . -70.2(2) n
C26 C21 C22 C23 . . 57.9(3) n
P C21 C22 C23 . . -171.0(2) n
C21 C22 C23 C24 . . -56.7(4) n
C22 C23 C24 C25 . . 54.4(4) n
C23 C24 C25 C26 . . -53.5(5) n
C24 C25 C26 C21 . . 55.1(4) n
C22 C21 C26 C25 . . -57.3(3) n
P C21 C26 C25 . . 168.9(2) n
C11 P C31 C36 . . -61.7(3) n
C21 P C31 C36 . . 52.6(3) n
Pd P C31 C36 . . 176.3(2) n
C11 P C31 C32 . . 167.7(2) n
C21 P C31 C32 . . -78.0(3) y
Pd P C31 C32 . . 45.7(3) y
C36 C31 C32 C33 . . 57.5(4) n
P C31 C32 C33 . . -170.0(3) n
C31 C32 C33 C34 . . -55.5(5) n
C32 C33 C34 C35 . . 54.9(5) n
C33 C34 C35 C36 . . -55.6(5) n
C34 C35 C36 C31 . . 56.3(5) n
C32 C31 C36 C35 . . -57.6(4) n
P C31 C36 C35 . . 170.7(3) n
C43 C41 C42 C43 3_755 . 0.6(9) n
C41 C42 C43 C41 . 3_755 -0.6(9) n
